data_1515825
loop_
_publ_author_name
'Casitas, Alicia'
'King, Amanda E.'
'Parella, Teodor'
'Costas, Miquel'
'Stahl, Shannon S.'
'Ribas, Xavi'

_publ_section_title
;
 Direct observation of CuI/CuIII redox steps relevant to Ullmann-type
 coupling reactions
;
_journal_issue 3
_journal_name_full 'Chemical Science'
_journal_page_first 326
_journal_paper_doi 10.1039/c0sc00245c
_journal_volume 1
_journal_year 2010
_chemical_formula_moiety 'C14 H22 Cu I N3, I'
_chemical_formula_sum 'C14 H22 Cu I2 N3'
_chemical_formula_weight 549.69
_chemical_name_systematic
;
?
;
_space_group_IT_number 2
_symmetry_cell_setting triclinic
_symmetry_space_group_name_Hall '-P 1'
_symmetry_space_group_name_H-M 'P -1'
_atom_sites_solution_hydrogens geom
_atom_sites_solution_primary direct
_atom_sites_solution_secondary difmap
_audit_creation_method SHELXL-97
_cell_angle_alpha 66.117(7)
_cell_angle_beta 83.242(8)
_cell_angle_gamma 70.542(8)
_cell_formula_units_Z 8
_cell_length_a 15.441(7)
_cell_length_b 16.225(7)
_cell_length_c 16.686(8)
_cell_measurement_temperature 100(2)
_cell_volume 3603(3)
_computing_cell_refinement 'BRUKER SMART'
_computing_data_collection 'BRUKER SMART'
_computing_data_reduction 'BRUKER SAINT+'
_computing_structure_refinement 'SHELXL-97 (Sheldrick, 1997)'
_computing_structure_solution 'SHELXS-97 (Sheldrick, 1990)'
_diffrn_ambient_temperature 100(2)
_diffrn_measured_fraction_theta_full 0.955
_diffrn_measured_fraction_theta_max 0.955
_diffrn_measurement_device_type ccd
_diffrn_measurement_method 'phi and omega scans'
_diffrn_radiation_monochromator graphite
_diffrn_radiation_source 'fine-focus sealed tube'
_diffrn_radiation_type MoK\a
_diffrn_radiation_wavelength 0.71073
_diffrn_reflns_av_R_equivalents 0.0420
_diffrn_reflns_av_sigmaI/netI 0.0536
_diffrn_reflns_limit_h_max 20
_diffrn_reflns_limit_h_min -20
_diffrn_reflns_limit_k_max 21
_diffrn_reflns_limit_k_min -21
_diffrn_reflns_limit_l_max 22
_diffrn_reflns_limit_l_min -22
_diffrn_reflns_number 55714
_diffrn_reflns_theta_full 28.34
_diffrn_reflns_theta_max 28.34
_diffrn_reflns_theta_min 1.91
_exptl_absorpt_coefficient_mu 4.634
_exptl_absorpt_correction_T_max 1.000
_exptl_absorpt_correction_T_min 0.695204
_exptl_absorpt_correction_type empirical
_exptl_absorpt_process_details 'SADABS v2.1 BRUKER'
_exptl_crystal_colour yellow
_exptl_crystal_density_diffrn 2.026
_exptl_crystal_density_method 'not measured'
_exptl_crystal_description block
_exptl_crystal_F_000 2096
_exptl_crystal_size_max 0.3
_exptl_crystal_size_mid 0.1
_exptl_crystal_size_min 0.08
_refine_diff_density_max 4.460
_refine_diff_density_min -2.273
_refine_diff_density_rms 0.169
_refine_ls_extinction_method none
_refine_ls_goodness_of_fit_ref 1.050
_refine_ls_hydrogen_treatment constr
_refine_ls_matrix_type full
_refine_ls_number_parameters 721
_refine_ls_number_reflns 17207
_refine_ls_number_restraints 0
_refine_ls_restrained_S_all 1.050
_refine_ls_R_factor_all 0.0971
_refine_ls_R_factor_gt 0.0508
_refine_ls_shift/su_max 0.002
_refine_ls_shift/su_mean 0.000
_refine_ls_structure_factor_coef Fsqd
_refine_ls_weighting_details 'calc w=1/[\s^2^(Fo^2^)+(0.0674P)^2^+9.5166P] where P=(Fo^2^+2Fc^2^)/3'
_refine_ls_weighting_scheme calc
_refine_ls_wR_factor_gt 0.1291
_refine_ls_wR_factor_ref 0.1489
_reflns_number_gt 10543
_reflns_number_total 17207
_reflns_threshold_expression >2sigma(I)
_cod_data_source_file c0sc00245c.txt
_cod_data_source_block acml2p132b
_cod_original_sg_symbol_H-M P-1
_cod_database_code 1515825

loop_
_symmetry_equiv_pos_as_xyz
'x, y, z'
'-x, -y, -z'

loop_
_atom_site_label
_atom_site_type_symbol
_atom_site_fract_x
_atom_site_fract_y
_atom_site_fract_z
_atom_site_U_iso_or_equiv
_atom_site_adp_type
_atom_site_occupancy
_atom_site_symmetry_multiplicity
_atom_site_calc_flag
_atom_site_refinement_flags
I1 I 0.59660(4) 0.55921(4) 0.06528(3) 0.05027(14) Uani 1 1 d .
Cu1 Cu 0.71913(6) 0.38642(6) 0.17473(6) 0.0406(2) Uani 1 1 d .
N1 N 0.8432(4) 0.3961(4) 0.1326(4) 0.0450(15) Uani 1 1 d .
H1A H 0.8842 0.3435 0.1706 0.054 Uiso 1 1 d R
C1 C 0.7347(5) 0.3299(5) 0.0912(5) 0.0426(18) Uani 1 1 d .
N2 N 0.7198(4) 0.4239(5) 0.2747(4) 0.0485(16) Uani 1 1 d .
H2A H 0.7586 0.3723 0.3159 0.058 Uiso 1 1 d R
C2 C 0.8093(6) 0.3329(5) 0.0380(5) 0.049(2) Uani 1 1 d .
N3 N 0.6313(4) 0.3131(4) 0.2239(4) 0.0448(15) Uani 1 1 d .
H3B H 0.6652 0.2545 0.2608 0.054 Uiso 1 1 d R
C3 C 0.8223(6) 0.2846(6) -0.0188(6) 0.060(2) Uani 1 1 d .
H3A H 0.8725 0.2827 -0.0555 0.073 Uiso 1 1 calc R
C4 C 0.7606(7) 0.2405(6) -0.0197(5) 0.056(2) Uani 1 1 d .
H4A H 0.7698 0.2096 -0.0578 0.068 Uiso 1 1 calc R
C5 C 0.6867(7) 0.2404(6) 0.0331(6) 0.061(2) Uani 1 1 d .
H5A H 0.6466 0.2092 0.0313 0.073 Uiso 1 1 calc R
C6 C 0.6708(6) 0.2880(5) 0.0913(5) 0.0481(19) Uani 1 1 d .
C7 C 0.8628(6) 0.3899(6) 0.0442(5) 0.054(2) Uani 1 1 d .
H7A H 0.8445 0.4528 -0.0023 0.065 Uiso 1 1 calc R
H7B H 0.9279 0.3597 0.0392 0.065 Uiso 1 1 calc R
C8 C 0.8651(6) 0.4791(6) 0.1339(6) 0.060(2) Uani 1 1 d .
H8A H 0.8229 0.5375 0.0944 0.072 Uiso 1 1 calc R
H8B H 0.9268 0.4766 0.1126 0.072 Uiso 1 1 calc R
C9 C 0.8585(7) 0.4802(7) 0.2242(7) 0.072(3) Uani 1 1 d .
H9A H 0.8843 0.5273 0.2239 0.086 Uiso 1 1 calc R
H9B H 0.8947 0.4187 0.2652 0.086 Uiso 1 1 calc R
C10 C 0.7574(7) 0.5034(6) 0.2558(6) 0.063(2) Uani 1 1 d .
H10A H 0.7550 0.5157 0.3084 0.076 Uiso 1 1 calc R
H10B H 0.7194 0.5604 0.2110 0.076 Uiso 1 1 calc R
C11 C 0.6315(6) 0.4427(6) 0.3181(6) 0.061(2) Uani 1 1 d .
H11A H 0.5879 0.4987 0.2774 0.074 Uiso 1 1 calc R
H11B H 0.6394 0.4565 0.3677 0.074 Uiso 1 1 calc R
C12 C 0.5919(6) 0.3624(7) 0.3499(6) 0.062(2) Uani 1 1 d .
H12A H 0.5430 0.3736 0.3901 0.074 Uiso 1 1 calc R
H12B H 0.6393 0.3042 0.3826 0.074 Uiso 1 1 calc R
C13 C 0.5535(6) 0.3476(6) 0.2779(6) 0.056(2) Uani 1 1 d .
H13A H 0.5210 0.3013 0.3042 0.067 Uiso 1 1 calc R
H13B H 0.5104 0.4069 0.2406 0.067 Uiso 1 1 calc R
C14 C 0.5934(6) 0.2972(6) 0.1536(5) 0.052(2) Uani 1 1 d .
H14A H 0.5758 0.2398 0.1786 0.063 Uiso 1 1 calc R
H14B H 0.5402 0.3505 0.1242 0.063 Uiso 1 1 calc R
N1B N 0.6744(4) 0.3233(4) 0.7267(4) 0.0409(14) Uani 1 1 d .
H1BA H 0.7079 0.2670 0.7673 0.049 Uiso 1 1 d R
I1B I 0.64650(4) 0.54348(4) 0.52058(4) 0.05715(16) Uani 1 1 d .
Cu1B Cu 0.76639(6) 0.38134(6) 0.65300(6) 0.0363(2) Uani 1 1 d .
C1B C 0.7448(5) 0.4432(5) 0.7331(5) 0.0389(17) Uani 1 1 d .
N2B N 0.8014(4) 0.3009(4) 0.5826(4) 0.0469(16) Uani 1 1 d .
H2BA H 0.8403 0.2446 0.6184 0.056 Uiso 1 1 d R
C2B C 0.6731(5) 0.4324(5) 0.7902(5) 0.0422(18) Uani 1 1 d .
N3B N 0.8819(4) 0.4144(4) 0.6349(4) 0.0439(15) Uani 1 1 d .
H3BB H 0.9238 0.3627 0.6728 0.053 Uiso 1 1 d R
C3B C 0.6589(6) 0.4778(6) 0.8489(5) 0.053(2) Uani 1 1 d .
H3BA H 0.6108 0.4744 0.8881 0.063 Uiso 1 1 calc R
C4B C 0.7164(7) 0.5274(6) 0.8483(5) 0.061(3) Uani 1 1 d .
H4BA H 0.7054 0.5582 0.8867 0.073 Uiso 1 1 calc R
C5B C 0.7887(7) 0.5326(5) 0.7933(6) 0.057(2) Uani 1 1 d .
H5BA H 0.8275 0.5647 0.7962 0.068 Uiso 1 1 calc R
C6B C 0.8055(6) 0.4895(6) 0.7316(5) 0.0492(19) Uani 1 1 d .
C7B C 0.6182(6) 0.3790(6) 0.7783(5) 0.0491(19) Uani 1 1 d .
H7BA H 0.5611 0.4224 0.7471 0.059 Uiso 1 1 calc R
H7BB H 0.6036 0.3366 0.8348 0.059 Uiso 1 1 calc R
C8B C 0.6165(6) 0.2985(6) 0.6807(6) 0.050(2) Uani 1 1 d .
H8BA H 0.5800 0.3560 0.6352 0.060 Uiso 1 1 calc R
H8BB H 0.5747 0.2701 0.7220 0.060 Uiso 1 1 calc R
C9B C 0.6732(7) 0.2307(6) 0.6403(6) 0.064(2) Uani 1 1 d .
H9BA H 0.6333 0.2047 0.6238 0.077 Uiso 1 1 calc R
H9BB H 0.7171 0.1784 0.6839 0.077 Uiso 1 1 calc R
C10B C 0.7244(6) 0.2753(6) 0.5609(6) 0.056(2) Uani 1 1 d .
H10C H 0.6816 0.3323 0.5203 0.067 Uiso 1 1 calc R
H10D H 0.7495 0.2316 0.5318 0.067 Uiso 1 1 calc R
C11B C 0.8560(6) 0.3348(7) 0.5020(6) 0.061(2) Uani 1 1 d .
H11C H 0.8740 0.2880 0.4759 0.073 Uiso 1 1 calc R
H11D H 0.8170 0.3934 0.4597 0.073 Uiso 1 1 calc R
C12B C 0.9395(7) 0.3512(7) 0.5194(6) 0.069(3) Uani 1 1 d .
H12C H 0.9755 0.3628 0.4666 0.083 Uiso 1 1 calc R
H12H H 0.9762 0.2936 0.5646 0.083 Uiso 1 1 calc R
C13B C 0.9233(6) 0.4312(6) 0.5473(6) 0.058(2) Uani 1 1 d .
H13C H 0.9813 0.4419 0.5480 0.070 Uiso 1 1 calc R
H13D H 0.8829 0.4883 0.5045 0.070 Uiso 1 1 calc R
C14B C 0.8739(6) 0.4941(6) 0.6624(6) 0.056(2) Uani 1 1 d .
H14C H 0.9327 0.4866 0.6844 0.067 Uiso 1 1 calc R
H14D H 0.8543 0.5547 0.6131 0.067 Uiso 1 1 calc R
I3 I 0.92054(4) 0.16631(4) 0.79162(4) 0.05209(15) Uani 1 1 d .
I1A I 0.87773(4) 0.68985(4) 0.88012(4) 0.05151(15) Uani 1 1 d .
C1A C 0.7652(5) 0.9289(5) 0.7479(5) 0.0398(17) Uani 1 1 d .
Cu1A Cu 0.78030(6) 0.87480(6) 0.87240(6) 0.0363(2) Uani 1 1 d .
N1A N 0.6508(4) 0.8775(4) 0.8656(5) 0.0474(16) Uani 1 1 d .
H1AA H 0.6153 0.9360 0.8632 0.057 Uiso 1 1 d R
N2A N 0.7837(5) 0.8416(4) 1.0015(4) 0.0470(16) Uani 1 1 d .
H2AA H 0.7532 0.8971 1.0079 0.056 Uiso 1 1 d R
C2A C 0.6871(6) 0.9299(5) 0.7148(6) 0.051(2) Uani 1 1 d .
N3A N 0.8787(4) 0.9367(4) 0.8417(4) 0.0368(13) Uani 1 1 d .
H3AB H 0.8514 0.9959 0.8414 0.044 Uiso 1 1 d R
C3A C 0.6720(7) 0.9778(6) 0.6238(6) 0.066(3) Uani 1 1 d .
H3AA H 0.6201 0.9817 0.5976 0.079 Uiso 1 1 calc R
C4A C 0.7363(8) 1.0195(6) 0.5736(6) 0.072(3) Uani 1 1 d .
H4AA H 0.7257 1.0516 0.5134 0.087 Uiso 1 1 calc R
C5A C 0.8141(7) 1.0157(6) 0.6080(6) 0.063(3) Uani 1 1 d .
H5AA H 0.8556 1.0436 0.5718 0.075 Uiso 1 1 calc R
C6A C 0.8306(6) 0.9686(5) 0.6995(5) 0.0454(19) Uani 1 1 d .
C7A C 0.6327(6) 0.8753(6) 0.7818(6) 0.055(2) Uani 1 1 d .
H7AA H 0.5677 0.9042 0.7665 0.067 Uiso 1 1 calc R
H7AB H 0.6516 0.8104 0.7859 0.067 Uiso 1 1 calc R
C8A C 0.6167(7) 0.8098(7) 0.9409(7) 0.068(3) Uani 1 1 d .
H8AA H 0.6457 0.7466 0.9414 0.081 Uiso 1 1 calc R
H8AB H 0.5511 0.8255 0.9329 0.081 Uiso 1 1 calc R
C9A C 0.6341(8) 0.8082(7) 1.0282(7) 0.075(3) Uani 1 1 d .
H9AA H 0.6060 0.8719 1.0270 0.090 Uiso 1 1 calc R
H9AB H 0.6034 0.7675 1.0727 0.090 Uiso 1 1 calc R
C10A C 0.7320(7) 0.7753(6) 1.0552(6) 0.062(2) Uani 1 1 d .
H10E H 0.7618 0.7142 1.0513 0.075 Uiso 1 1 calc R
H10F H 0.7351 0.7663 1.1160 0.075 Uiso 1 1 calc R
C11A C 0.8783(6) 0.8114(6) 1.0400(5) 0.059(2) Uani 1 1 d .
H11E H 0.8732 0.7997 1.1019 0.071 Uiso 1 1 calc R
H11F H 0.9150 0.7524 1.0348 0.071 Uiso 1 1 calc R
C12A C 0.9258(7) 0.8835(6) 0.9964(6) 0.063(2) Uani 1 1 d .
H12D H 0.9786 0.8679 1.0322 0.075 Uiso 1 1 calc R
H12E H 0.8844 0.9448 0.9931 0.075 Uiso 1 1 calc R
C13A C 0.9580(5) 0.8917(6) 0.9046(6) 0.055(2) Uani 1 1 d .
H13E H 0.9994 0.9295 0.8853 0.065 Uiso 1 1 calc R
H13F H 0.9915 0.8290 0.9056 0.065 Uiso 1 1 calc R
C14A C 0.9116(6) 0.9509(6) 0.7508(5) 0.0487(19) Uani 1 1 d .
H14E H 0.9348 1.0046 0.7266 0.058 Uiso 1 1 calc R
H14F H 0.9602 0.8948 0.7505 0.058 Uiso 1 1 calc R
I2 I 0.13497(4) 0.81562(4) 0.65662(4) 0.05819(16) Uani 1 1 d .
I4 I 0.64016(4) 1.08841(4) 0.90222(4) 0.05794(16) Uani 1 1 d .
I5 I 0.85499(4) 0.68094(4) 0.31600(4) 0.06151(17) Uani 1 1 d .
Cu1C Cu 0.72300(6) 0.88309(6) 0.35871(6) 0.0388(2) Uani 1 1 d .
N1C N 0.8363(5) 0.9169(5) 0.3147(5) 0.0564(18) Uani 1 1 d .
H1CA H 0.8736 0.8661 0.3034 0.068 Uiso 1 1 d R
C1C C 0.7809(6) 0.8418(5) 0.4691(5) 0.0461(19) Uani 1 1 d .
N2C N 0.6774(6) 0.9070(6) 0.2422(5) 0.071(2) Uani 1 1 d .
H2CA H 0.7137 0.8555 0.2316 0.085 Uiso 1 1 d R
C2C C 0.8607(6) 0.8613(7) 0.4676(7) 0.061(3) Uani 1 1 d .
N3C N 0.6520(5) 0.7997(5) 0.4314(6) 0.065(2) Uani 1 1 d .
H3CB H 0.6855 0.7419 0.4311 0.078 Uiso 1 1 d R
C3C C 0.9057(8) 0.8269(9) 0.5476(10) 0.099(5) Uani 1 1 d .
H3CA H 0.9604 0.8384 0.5496 0.119 Uiso 1 1 calc R
I1C I 0.59812(4) 1.06237(4) 0.36386(4) 0.05438(15) Uani 1 1 d .
C4C C 0.8711(14) 0.7775(12) 0.6214(11) 0.138(9) Uani 1 1 d .
H4CA H 0.9020 0.7557 0.6742 0.166 Uiso 1 1 calc R
C5C C 0.7915(13) 0.7580(8) 0.6217(7) 0.110(6) Uani 1 1 d .
H5CA H 0.7694 0.7225 0.6741 0.132 Uiso 1 1 calc R
C6C C 0.7426(9) 0.7920(6) 0.5418(6) 0.075(3) Uani 1 1 d .
C7C C 0.8877(7) 0.9197(7) 0.3831(8) 0.073(3) Uani 1 1 d .
H7CA H 0.9533 0.8953 0.3760 0.088 Uiso 1 1 calc R
H7CB H 0.8728 0.9844 0.3786 0.088 Uiso 1 1 calc R
C8C C 0.8277(8) 0.9981(6) 0.2294(7) 0.080(3) Uani 1 1 d .
H8CA H 0.7871 1.0553 0.2358 0.096 Uiso 1 1 calc R
H8CB H 0.8875 1.0066 0.2135 0.096 Uiso 1 1 calc R
C9C C 0.7918(11) 0.9863(8) 0.1581(7) 0.117(6) Uani 1 1 d .
H9CA H 0.7979 1.0365 0.1031 0.141 Uiso 1 1 calc R
H9CB H 0.8297 0.9264 0.1553 0.141 Uiso 1 1 calc R
C10C C 0.6954(9) 0.9879(7) 0.1667(6) 0.089(4) Uani 1 1 d .
H10G H 0.6760 0.9884 0.1132 0.107 Uiso 1 1 calc R
H10H H 0.6579 1.0465 0.1723 0.107 Uiso 1 1 calc R
C11C C 0.5847(8) 0.9049(9) 0.2360(9) 0.100(5) Uani 1 1 d .
H11G H 0.5766 0.9055 0.1789 0.120 Uiso 1 1 calc R
H11H H 0.5410 0.9623 0.2393 0.120 Uiso 1 1 calc R
C12C C 0.5628(9) 0.8213(10) 0.3048(14) 0.136(7) Uani 1 1 d .
H12F H 0.6081 0.7639 0.3030 0.163 Uiso 1 1 calc R
H12G H 0.5034 0.8219 0.2908 0.163 Uiso 1 1 calc R
C13C C 0.5609(7) 0.8173(8) 0.3974(11) 0.097(4) Uani 1 1 d .
H13G H 0.5198 0.8769 0.3984 0.116 Uiso 1 1 calc R
H13H H 0.5363 0.7673 0.4358 0.116 Uiso 1 1 calc R
C14C C 0.6523(9) 0.7846(7) 0.5244(8) 0.090(4) Uani 1 1 d .
H14G H 0.6473 0.7224 0.5614 0.108 Uiso 1 1 calc R
H14H H 0.6013 0.8324 0.5362 0.108 Uiso 1 1 calc R

loop_
_atom_site_aniso_label
_atom_site_aniso_U_11
_atom_site_aniso_U_22
_atom_site_aniso_U_33
_atom_site_aniso_U_23
_atom_site_aniso_U_13
_atom_site_aniso_U_12
I1 0.0553(3) 0.0369(3) 0.0466(3) -0.0105(2) -0.0047(2) -0.0052(2)
Cu1 0.0471(5) 0.0344(4) 0.0398(5) -0.0189(4) -0.0051(4) -0.0045(4)
N1 0.047(4) 0.032(3) 0.051(4) -0.019(3) -0.009(3) 0.000(3)
C1 0.054(5) 0.033(4) 0.038(4) -0.020(3) -0.006(3) 0.000(3)
N2 0.053(4) 0.042(4) 0.048(4) -0.022(3) -0.010(3) -0.002(3)
C2 0.058(5) 0.039(4) 0.036(4) -0.010(3) -0.009(4) -0.002(4)
N3 0.053(4) 0.035(3) 0.038(3) -0.012(3) -0.004(3) -0.004(3)
C3 0.065(6) 0.053(5) 0.051(5) -0.029(4) -0.006(4) 0.010(5)
C4 0.074(6) 0.045(5) 0.045(5) -0.029(4) -0.006(4) 0.004(4)
C5 0.089(7) 0.040(4) 0.054(5) -0.013(4) -0.022(5) -0.020(5)
C6 0.066(5) 0.031(4) 0.044(4) -0.013(3) -0.011(4) -0.011(4)
C7 0.043(4) 0.065(6) 0.052(5) -0.025(4) -0.002(4) -0.011(4)
C8 0.054(5) 0.050(5) 0.077(6) -0.028(5) 0.004(5) -0.015(4)
C9 0.075(7) 0.066(6) 0.094(8) -0.049(6) -0.021(6) -0.017(5)
C10 0.082(7) 0.053(5) 0.065(6) -0.034(5) -0.009(5) -0.017(5)
C11 0.072(6) 0.060(6) 0.044(5) -0.028(4) -0.006(4) 0.002(5)
C12 0.064(6) 0.064(6) 0.049(5) -0.028(5) 0.007(4) -0.003(5)
C13 0.049(5) 0.048(5) 0.053(5) -0.014(4) 0.008(4) -0.003(4)
C14 0.059(5) 0.047(5) 0.049(5) -0.014(4) -0.004(4) -0.020(4)
N1B 0.044(3) 0.039(3) 0.042(3) -0.019(3) 0.001(3) -0.012(3)
I1B 0.0653(4) 0.0424(3) 0.0536(3) -0.0159(3) -0.0033(3) -0.0066(3)
Cu1B 0.0408(5) 0.0335(4) 0.0375(5) -0.0167(4) 0.0034(4) -0.0125(4)
C1B 0.049(4) 0.026(3) 0.040(4) -0.014(3) -0.009(3) -0.006(3)
N2B 0.055(4) 0.040(3) 0.043(4) -0.020(3) 0.002(3) -0.007(3)
C2B 0.046(4) 0.035(4) 0.040(4) -0.019(3) 0.000(3) -0.001(3)
N3B 0.049(4) 0.039(3) 0.042(3) -0.012(3) 0.006(3) -0.019(3)
C3B 0.068(6) 0.044(4) 0.035(4) -0.017(4) 0.000(4) -0.002(4)
C4B 0.108(8) 0.042(5) 0.041(5) -0.026(4) -0.013(5) -0.016(5)
C5B 0.083(6) 0.037(4) 0.064(6) -0.024(4) -0.020(5) -0.021(4)
C6B 0.052(5) 0.041(4) 0.054(5) -0.020(4) -0.002(4) -0.012(4)
C7B 0.053(5) 0.044(4) 0.051(5) -0.022(4) 0.009(4) -0.013(4)
C8B 0.055(5) 0.058(5) 0.052(5) -0.026(4) 0.005(4) -0.031(4)
C9B 0.082(7) 0.054(5) 0.073(6) -0.037(5) -0.005(5) -0.025(5)
C10B 0.074(6) 0.051(5) 0.059(5) -0.032(4) -0.005(5) -0.023(4)
C11B 0.072(6) 0.073(6) 0.045(5) -0.033(5) 0.014(4) -0.024(5)
C12B 0.064(6) 0.082(7) 0.053(5) -0.030(5) 0.020(5) -0.014(5)
C13B 0.052(5) 0.055(5) 0.058(5) -0.013(4) 0.011(4) -0.020(4)
C14B 0.054(5) 0.046(5) 0.075(6) -0.025(4) 0.005(4) -0.027(4)
I3 0.0596(3) 0.0450(3) 0.0492(3) -0.0168(2) -0.0047(3) -0.0135(3)
I1A 0.0575(3) 0.0387(3) 0.0603(3) -0.0264(2) -0.0087(3) -0.0053(2)
C1A 0.052(4) 0.032(4) 0.037(4) -0.016(3) -0.005(3) -0.008(3)
Cu1A 0.0390(5) 0.0329(4) 0.0371(5) -0.0141(4) -0.0022(4) -0.0096(4)
N1A 0.038(3) 0.035(3) 0.069(4) -0.021(3) -0.002(3) -0.009(3)
N2A 0.061(4) 0.038(3) 0.041(4) -0.017(3) 0.005(3) -0.013(3)
C2A 0.055(5) 0.036(4) 0.058(5) -0.021(4) -0.021(4) 0.000(4)
N3A 0.038(3) 0.034(3) 0.041(3) -0.015(3) -0.001(3) -0.013(3)
C3A 0.084(7) 0.049(5) 0.058(6) -0.031(5) -0.032(5) 0.012(5)
C4A 0.119(9) 0.045(5) 0.038(5) -0.019(4) -0.024(6) 0.005(6)
C5A 0.097(7) 0.042(5) 0.043(5) -0.017(4) 0.002(5) -0.014(5)
C6A 0.062(5) 0.035(4) 0.042(4) -0.023(3) -0.002(4) -0.009(4)
C7A 0.049(5) 0.049(5) 0.071(6) -0.025(4) -0.019(4) -0.010(4)
C8A 0.062(6) 0.061(6) 0.096(8) -0.037(6) 0.021(5) -0.037(5)
C9A 0.089(8) 0.066(6) 0.081(7) -0.033(6) 0.051(6) -0.048(6)
C10A 0.091(7) 0.053(5) 0.040(5) -0.016(4) 0.019(5) -0.029(5)
C11A 0.082(6) 0.052(5) 0.041(5) -0.018(4) -0.011(4) -0.015(5)
C12A 0.075(6) 0.055(5) 0.056(5) -0.020(4) -0.025(5) -0.011(5)
C13A 0.041(4) 0.060(5) 0.065(5) -0.027(5) -0.013(4) -0.011(4)
C14A 0.054(5) 0.052(5) 0.051(5) -0.029(4) 0.018(4) -0.025(4)
I2 0.0604(4) 0.0415(3) 0.0644(4) -0.0218(3) -0.0043(3) -0.0027(3)
I4 0.0704(4) 0.0412(3) 0.0599(3) -0.0207(3) -0.0065(3) -0.0110(3)
I5 0.0665(4) 0.0476(3) 0.0644(4) -0.0178(3) -0.0078(3) -0.0126(3)
Cu1C 0.0427(5) 0.0336(4) 0.0413(5) -0.0148(4) -0.0028(4) -0.0120(4)
N1C 0.058(4) 0.048(4) 0.058(4) -0.018(3) 0.012(4) -0.017(3)
C1C 0.064(5) 0.035(4) 0.036(4) -0.020(3) -0.007(4) -0.002(4)
N2C 0.076(5) 0.056(5) 0.071(5) -0.030(4) -0.033(4) 0.010(4)
C2C 0.051(5) 0.065(6) 0.078(6) -0.054(5) -0.022(5) 0.007(4)
N3C 0.049(4) 0.049(4) 0.092(6) -0.021(4) 0.007(4) -0.019(4)
C3C 0.087(8) 0.089(9) 0.119(10) -0.077(9) -0.061(8) 0.043(7)
I1C 0.0571(3) 0.0483(3) 0.0543(3) -0.0177(3) -0.0058(3) -0.0129(3)
C4C 0.199(19) 0.096(11) 0.090(11) -0.071(10) -0.079(13) 0.059(12)
C5C 0.209(17) 0.041(6) 0.036(6) -0.010(4) 0.001(8) 0.008(8)
C6C 0.137(10) 0.027(4) 0.047(5) -0.016(4) 0.014(6) -0.010(5)
C7C 0.061(6) 0.072(7) 0.117(9) -0.058(7) -0.002(6) -0.031(5)
C8C 0.092(8) 0.045(5) 0.088(8) -0.020(5) 0.052(6) -0.026(5)
C9C 0.171(15) 0.065(7) 0.051(7) -0.012(6) 0.020(8) 0.022(8)
C10C 0.124(10) 0.062(6) 0.046(6) -0.027(5) -0.019(6) 0.027(7)
C11C 0.102(9) 0.080(8) 0.136(11) -0.068(8) -0.062(8) 0.004(7)
C12C 0.076(9) 0.085(10) 0.25(2) -0.062(13) -0.070(11) -0.014(7)
C13C 0.046(6) 0.063(7) 0.180(14) -0.044(8) 0.013(7) -0.024(5)
C14C 0.133(11) 0.056(6) 0.087(8) -0.035(6) 0.064(8) -0.051(7)

loop_
_atom_type_symbol
_atom_type_description
_atom_type_scat_dispersion_real
_atom_type_scat_dispersion_imag
_atom_type_scat_source
C C 0.0033 0.0016 'International Tables Vol C Tables 4.2.6.8 and 6.1.1.4'
H H 0.0000 0.0000 'International Tables Vol C Tables 4.2.6.8 and 6.1.1.4'
N N 0.0061 0.0033 'International Tables Vol C Tables 4.2.6.8 and 6.1.1.4'
Cu Cu 0.3201 1.2651 'International Tables Vol C Tables 4.2.6.8 and 6.1.1.4'
I I -0.4742 1.8119 'International Tables Vol C Tables 4.2.6.8 and 6.1.1.4'

loop_
_geom_angle_atom_site_label_1
_geom_angle_atom_site_label_2
_geom_angle_atom_site_label_3
_geom_angle
C1 Cu1 N3 81.6(3)
C1 Cu1 N2 169.7(3)
N3 Cu1 N2 97.4(3)
C1 Cu1 N1 81.5(3)
N3 Cu1 N1 152.1(2)
N2 Cu1 N1 95.2(3)
C1 Cu1 I1 93.4(2)
N3 Cu1 I1 98.90(18)
N2 Cu1 I1 96.81(18)
N1 Cu1 I1 104.22(18)
C8 N1 C7 110.8(7)
C8 N1 Cu1 116.0(5)
C7 N1 Cu1 112.0(5)
C2 C1 C6 125.9(7)
C2 C1 Cu1 117.5(6)
C6 C1 Cu1 116.6(6)
C11 N2 C10 109.1(7)
C11 N2 Cu1 114.7(5)
C10 N2 Cu1 115.7(5)
C1 C2 C3 115.9(8)
C1 C2 C7 115.7(7)
C3 C2 C7 128.4(8)
C13 N3 C14 109.4(6)
C13 N3 Cu1 118.3(5)
C14 N3 Cu1 111.4(5)
C4 C3 C2 119.9(9)
C5 C4 C3 122.4(8)
C4 C5 C6 119.7(9)
C1 C6 C5 116.1(8)
C1 C6 C14 115.9(7)
C5 C6 C14 128.0(8)
C2 C7 N1 106.5(7)
N1 C8 C9 112.4(8)
C8 C9 C10 112.2(8)
N2 C10 C9 111.9(7)
N2 C11 C12 114.1(7)
C11 C12 C13 115.1(8)
N3 C13 C12 109.5(7)
C6 C14 N3 104.5(6)
C8B N1B C7B 112.1(6)
C8B N1B Cu1B 115.4(5)
C7B N1B Cu1B 112.5(5)
C1B Cu1B N3B 81.9(3)
C1B Cu1B N1B 82.1(3)
N3B Cu1B N1B 153.4(3)
C1B Cu1B N2B 171.7(3)
N3B Cu1B N2B 96.1(3)
N1B Cu1B N2B 96.7(3)
C1B Cu1B I1B 93.0(2)
N3B Cu1B I1B 102.06(19)
N1B Cu1B I1B 99.83(18)
N2B Cu1B I1B 95.28(19)
C6B C1B C2B 126.3(7)
C6B C1B Cu1B 116.7(6)
C2B C1B Cu1B 116.9(5)
C11B N2B C10B 110.1(6)
C11B N2B Cu1B 115.5(5)
C10B N2B Cu1B 115.5(5)
C1B C2B C3B 116.0(8)
C1B C2B C7B 115.6(6)
C3B C2B C7B 128.4(8)
C13B N3B C14B 110.9(6)
C13B N3B Cu1B 116.7(5)
C14B N3B Cu1B 112.1(5)
C4B C3B C2B 119.9(8)
C5B C4B C3B 122.0(7)
C4B C5B C6B 120.5(8)
C1B C6B C5B 115.2(8)
C1B C6B C14B 115.9(7)
C5B C6B C14B 128.7(8)
C2B C7B N1B 107.5(6)
N1B C8B C9B 111.9(7)
C8B C9B C10B 113.6(7)
C9B C10B N2B 113.1(7)
C12B C11B N2B 113.7(7)
C11B C12B C13B 115.8(8)
N3B C13B C12B 113.4(7)
C6B C14B N3B 106.6(6)
C2A C1A C6A 125.9(7)
C2A C1A Cu1A 116.9(6)
C6A C1A Cu1A 117.0(5)
C1A Cu1A N3A 81.3(3)
C1A Cu1A N2A 169.7(3)
N3A Cu1A N2A 96.5(3)
C1A Cu1A N1A 81.5(3)
N3A Cu1A N1A 152.2(2)
N2A Cu1A N1A 96.6(3)
C1A Cu1A I1A 94.1(2)
N3A Cu1A I1A 102.25(17)
N2A Cu1A I1A 96.23(18)
N1A Cu1A I1A 100.65(18)
C8A N1A C7A 111.9(7)
C8A N1A Cu1A 117.7(6)
C7A N1A Cu1A 110.7(5)
C10A N2A C11A 111.4(6)
C10A N2A Cu1A 115.0(5)
C11A N2A Cu1A 114.7(5)
C1A C2A C3A 116.6(9)
C1A C2A C7A 114.0(7)
C3A C2A C7A 129.4(8)
C14A N3A C13A 110.5(6)
C14A N3A Cu1A 111.7(4)
C13A N3A Cu1A 116.3(5)
C4A C3A C2A 118.7(9)
C5A C4A C3A 123.4(8)
C4A C5A C6A 119.1(9)
C1A C6A C5A 116.2(8)
C1A C6A C14A 114.8(7)
C5A C6A C14A 128.8(8)
N1A C7A C2A 106.4(6)
N1A C8A C9A 114.3(7)
C10A C9A C8A 115.7(8)
C9A C10A N2A 114.1(7)
C12A C11A N2A 112.5(7)
C11A C12A C13A 114.2(7)
N3A C13A C12A 111.0(7)
C6A C14A N3A 105.7(6)
C1C Cu1C N3C 81.5(4)
C1C Cu1C N1C 81.9(3)
N3C Cu1C N1C 155.2(3)
C1C Cu1C N2C 170.6(3)
N3C Cu1C N2C 97.8(4)
N1C Cu1C N2C 95.6(3)
C1C Cu1C I1C 94.9(2)
N3C Cu1C I1C 98.1(2)
N1C Cu1C I1C 101.5(2)
N2C Cu1C I1C 94.5(2)
C8C N1C C7C 113.9(8)
C8C N1C Cu1C 116.2(6)
C7C N1C Cu1C 113.0(6)
C6C C1C C2C 125.4(9)
C6C C1C Cu1C 117.8(8)
C2C C1C Cu1C 116.7(7)
C11C N2C C10C 110.8(9)
C11C N2C Cu1C 118.1(8)
C10C N2C Cu1C 116.1(7)
C1C C2C C3C 116.9(12)
C1C C2C C7C 116.6(8)
C3C C2C C7C 126.5(11)
C14C N3C C13C 113.5(10)
C14C N3C Cu1C 113.1(7)
C13C N3C Cu1C 117.2(7)
C4C C3C C2C 120.5(14)
C3C C4C C5C 122.0(13)
C4C C5C C6C 119.8(13)
C1C C6C C5C 115.5(13)
C1C C6C C14C 114.0(9)
C5C C6C C14C 130.5(12)
C2C C7C N1C 107.3(7)
C9C C8C N1C 113.4(9)
C10C C9C C8C 115.0(10)
C9C C10C N2C 114.9(9)
N2C C11C C12C 114.8(9)
C11C C12C C13C 114.9(11)
N3C C13C C12C 113.3(10)
N3C C14C C6C 106.0(8)

loop_
_geom_bond_atom_site_label_1
_geom_bond_atom_site_label_2
_geom_bond_distance
I1 Cu1 2.8122(13)
Cu1 C1 1.911(7)
Cu1 N3 1.988(7)
Cu1 N2 1.996(6)
Cu1 N1 1.997(7)
N1 C8 1.502(10)
N1 C7 1.507(10)
C1 C2 1.371(11)
C1 C6 1.371(11)
N2 C11 1.465(11)
N2 C10 1.492(11)
C2 C3 1.417(11)
C2 C7 1.467(12)
N3 C13 1.508(10)
N3 C14 1.514(10)
C3 C4 1.372(13)
C4 C5 1.358(13)
C5 C6 1.424(11)
C6 C14 1.499(12)
C8 C9 1.506(13)
C9 C10 1.560(14)
C11 C12 1.499(13)
C12 C13 1.533(12)
N1B C8B 1.484(9)
N1B C7B 1.497(9)
N1B Cu1B 1.990(6)
I1B Cu1B 2.8707(13)
Cu1B C1B 1.914(7)
Cu1B N3B 1.985(6)
Cu1B N2B 1.999(6)
C1B C6B 1.375(11)
C1B C2B 1.382(11)
N2B C11B 1.505(10)
N2B C10B 1.505(10)
C2B C3B 1.405(10)
C2B C7B 1.476(11)
N3B C13B 1.481(10)
N3B C14B 1.502(10)
C3B C4B 1.379(13)
C4B C5B 1.362(13)
C5B C6B 1.421(11)
C6B C14B 1.466(12)
C8B C9B 1.500(12)
C9B C10B 1.505(13)
C11B C12B 1.483(13)
C12B C13B 1.486(13)
I1A Cu1A 2.8301(15)
C1A C2A 1.377(10)
C1A C6A 1.382(11)
C1A Cu1A 1.908(7)
Cu1A N3A 1.999(6)
Cu1A N2A 2.000(6)
Cu1A N1A 2.001(6)
N1A C8A 1.475(11)
N1A C7A 1.476(10)
N2A C10A 1.491(11)
N2A C11A 1.509(11)
C2A C3A 1.404(12)
C2A C7A 1.487(12)
N3A C14A 1.491(9)
N3A C13A 1.491(9)
C3A C4A 1.391(15)
C4A C5A 1.364(14)
C5A C6A 1.413(11)
C6A C14A 1.480(11)
C8A C9A 1.502(15)
C9A C10A 1.483(14)
C11A C12A 1.481(13)
C12A C13A 1.520(12)
Cu1C C1C 1.907(7)
Cu1C N3C 1.961(7)
Cu1C N1C 1.977(7)
Cu1C N2C 1.988(7)
Cu1C I1C 2.9349(15)
N1C C8C 1.480(12)
N1C C7C 1.488(12)
C1C C6C 1.353(13)
C1C C2C 1.365(12)
N2C C11C 1.459(14)
N2C C10C 1.487(14)
C2C C3C 1.390(14)
C2C C7C 1.449(14)
N3C C14C 1.470(14)
N3C C13C 1.475(14)
C3C C4C 1.33(2)
C4C C5C 1.37(2)
C5C C6C 1.421(17)
C6C C14C 1.508(17)
C8C C9C 1.473(18)
C9C C10C 1.471(18)
C11C C12C 1.492(19)
C12C C13C 1.52(2)

loop_
_geom_torsion_atom_site_label_1
_geom_torsion_atom_site_label_2
_geom_torsion_atom_site_label_3
_geom_torsion_atom_site_label_4
_geom_torsion
C1 Cu1 N1 C8 149.1(6)
N3 Cu1 N1 C8 -157.4(6)
N2 Cu1 N1 C8 -40.8(6)
I1 Cu1 N1 C8 57.6(6)
C1 Cu1 N1 C7 20.4(5)
N3 Cu1 N1 C7 73.9(8)
N2 Cu1 N1 C7 -169.4(5)
I1 Cu1 N1 C7 -71.0(5)
N3 Cu1 C1 C2 -165.4(6)
N2 Cu1 C1 C2 -80(2)
N1 Cu1 C1 C2 -7.8(6)
I1 Cu1 C1 C2 96.1(6)
N3 Cu1 C1 C6 13.3(6)
N2 Cu1 C1 C6 98.8(19)
N1 Cu1 C1 C6 170.9(6)
I1 Cu1 C1 C6 -85.2(6)
C1 Cu1 N2 C11 -119.2(18)
N3 Cu1 N2 C11 -35.1(6)
N1 Cu1 N2 C11 169.9(6)
I1 Cu1 N2 C11 64.8(6)
C1 Cu1 N2 C10 112.4(18)
N3 Cu1 N2 C10 -163.5(6)
N1 Cu1 N2 C10 41.5(6)
I1 Cu1 N2 C10 -63.5(5)
C6 C1 C2 C3 -2.8(11)
Cu1 C1 C2 C3 175.7(5)
C6 C1 C2 C7 174.3(7)
Cu1 C1 C2 C7 -7.2(9)
C1 Cu1 N3 C13 -154.8(6)
N2 Cu1 N3 C13 35.6(6)
N1 Cu1 N3 C13 151.7(6)
I1 Cu1 N3 C13 -62.6(5)
C1 Cu1 N3 C14 -26.8(5)
N2 Cu1 N3 C14 163.5(5)
N1 Cu1 N3 C14 -80.3(7)
I1 Cu1 N3 C14 65.4(5)
C1 C2 C3 C4 1.6(11)
C7 C2 C3 C4 -175.1(8)
C2 C3 C4 C5 -0.6(13)
C3 C4 C5 C6 0.6(13)
C2 C1 C6 C5 2.9(11)
Cu1 C1 C6 C5 -175.7(5)
C2 C1 C6 C14 -177.9(7)
Cu1 C1 C6 C14 3.5(9)
C4 C5 C6 C1 -1.6(11)
C4 C5 C6 C14 179.2(8)
C1 C2 C7 N1 22.7(9)
C3 C2 C7 N1 -160.6(7)
C8 N1 C7 C2 -159.3(6)
Cu1 N1 C7 C2 -28.0(7)
C7 N1 C8 C9 -172.4(7)
Cu1 N1 C8 C9 58.4(8)
N1 C8 C9 C10 -69.6(10)
C11 N2 C10 C9 170.3(7)
Cu1 N2 C10 C9 -58.6(8)
C8 C9 C10 N2 70.1(10)
C10 N2 C11 C12 -173.3(7)
Cu1 N2 C11 C12 55.1(8)
N2 C11 C12 C13 -72.7(9)
C14 N3 C13 C12 179.2(7)
Cu1 N3 C13 C12 -51.9(8)
C11 C12 C13 N3 68.2(9)
C1 C6 C14 N3 -23.9(9)
C5 C6 C14 N3 155.3(8)
C13 N3 C14 C6 165.9(6)
Cu1 N3 C14 C6 33.3(7)
C8B N1B Cu1B C1B 149.7(6)
C7B N1B Cu1B C1B 19.4(5)
C8B N1B Cu1B N3B -156.9(6)
C7B N1B Cu1B N3B 72.8(8)
C8B N1B Cu1B N2B -38.6(5)
C7B N1B Cu1B N2B -168.9(5)
C8B N1B Cu1B I1B 58.0(5)
C7B N1B Cu1B I1B -72.3(5)
N3B Cu1B C1B C6B 8.7(6)
N1B Cu1B C1B C6B 167.4(6)
N2B Cu1B C1B C6B 85(2)
I1B Cu1B C1B C6B -93.1(6)
N3B Cu1B C1B C2B -167.7(6)
N1B Cu1B C1B C2B -9.0(5)
N2B Cu1B C1B C2B -91(2)
I1B Cu1B C1B C2B 90.5(5)
C1B Cu1B N2B C11B -112(2)
N3B Cu1B N2B C11B -36.7(6)
N1B Cu1B N2B C11B 166.6(6)
I1B Cu1B N2B C11B 66.0(6)
C1B Cu1B N2B C10B 117(2)
N3B Cu1B N2B C10B -167.3(5)
N1B Cu1B N2B C10B 36.0(6)
I1B Cu1B N2B C10B -64.6(5)
C6B C1B C2B C3B 3.6(11)
Cu1B C1B C2B C3B 179.5(5)
C6B C1B C2B C7B -179.7(7)
Cu1B C1B C2B C7B -3.7(9)
C1B Cu1B N3B C13B -150.4(6)
N1B Cu1B N3B C13B 156.1(6)
N2B Cu1B N3B C13B 37.6(6)
I1B Cu1B N3B C13B -59.1(5)
C1B Cu1B N3B C14B -21.0(5)
N1B Cu1B N3B C14B -74.4(8)
N2B Cu1B N3B C14B 167.1(5)
I1B Cu1B N3B C14B 70.3(5)
C1B C2B C3B C4B -1.5(11)
C7B C2B C3B C4B -177.8(8)
C2B C3B C4B C5B -1.3(12)
C3B C4B C5B C6B 2.4(13)
C2B C1B C6B C5B -2.6(11)
Cu1B C1B C6B C5B -178.6(5)
C2B C1B C6B C14B -177.9(7)
Cu1B C1B C6B C14B 6.1(9)
C4B C5B C6B C1B -0.5(12)
C4B C5B C6B C14B 174.1(8)
C1B C2B C7B N1B 18.7(9)
C3B C2B C7B N1B -165.0(7)
C8B N1B C7B C2B -157.1(6)
Cu1B N1B C7B C2B -25.2(7)
C7B N1B C8B C9B -171.4(7)
Cu1B N1B C8B C9B 58.2(8)
N1B C8B C9B C10B -72.3(10)
C8B C9B C10B N2B 69.7(10)
C11B N2B C10B C9B 173.6(7)
Cu1B N2B C10B C9B -53.2(8)
C10B N2B C11B C12B -173.5(7)
Cu1B N2B C11B C12B 53.4(9)
N2B C11B C12B C13B -67.2(11)
C14B N3B C13B C12B 175.6(7)
Cu1B N3B C13B C12B -54.3(9)
C11B C12B C13B N3B 67.4(11)
C1B C6B C14B N3B -22.1(10)
C5B C6B C14B N3B 163.3(8)
C13B N3B C14B C6B 160.6(7)
Cu1B N3B C14B C6B 28.1(8)
C2A C1A Cu1A N3A -167.6(6)
C6A C1A Cu1A N3A 8.6(5)
C2A C1A Cu1A N2A -89.3(18)
C6A C1A Cu1A N2A 87.0(18)
C2A C1A Cu1A N1A -9.6(5)
C6A C1A Cu1A N1A 166.7(6)
C2A C1A Cu1A I1A 90.6(5)
C6A C1A Cu1A I1A -93.2(5)
C1A Cu1A N1A C8A 155.8(6)
N3A Cu1A N1A C8A -151.8(6)
N2A Cu1A N1A C8A -34.4(6)
I1A Cu1A N1A C8A 63.3(6)
C1A Cu1A N1A C7A 25.4(5)
N3A Cu1A N1A C7A 77.7(7)
N2A Cu1A N1A C7A -164.8(5)
I1A Cu1A N1A C7A -67.2(5)
C1A Cu1A N2A C10A 114.7(17)
N3A Cu1A N2A C10A -168.3(6)
N1A Cu1A N2A C10A 36.3(6)
I1A Cu1A N2A C10A -65.2(6)
C1A Cu1A N2A C11A -114.2(17)
N3A Cu1A N2A C11A -37.2(5)
N1A Cu1A N2A C11A 167.5(5)
I1A Cu1A N2A C11A 66.0(5)
C6A C1A C2A C3A -1.7(11)
Cu1A C1A C2A C3A 174.1(5)
C6A C1A C2A C7A 175.7(7)
Cu1A C1A C2A C7A -8.5(9)
C1A Cu1A N3A C14A -23.9(5)
N2A Cu1A N3A C14A 166.2(5)
N1A Cu1A N3A C14A -76.3(7)
I1A Cu1A N3A C14A 68.4(5)
C1A Cu1A N3A C13A -152.0(6)
N2A Cu1A N3A C13A 38.2(5)
N1A Cu1A N3A C13A 155.6(6)
I1A Cu1A N3A C13A -59.7(5)
C1A C2A C3A C4A 0.8(11)
C7A C2A C3A C4A -176.1(8)
C2A C3A C4A C5A 0.5(13)
C3A C4A C5A C6A -1.1(13)
C2A C1A C6A C5A 1.2(11)
Cu1A C1A C6A C5A -174.7(5)
C2A C1A C6A C14A -175.4(7)
Cu1A C1A C6A C14A 8.8(8)
C4A C5A C6A C1A 0.3(11)
C4A C5A C6A C14A 176.3(8)
C8A N1A C7A C2A -168.1(7)
Cu1A N1A C7A C2A -34.7(7)
C1A C2A C7A N1A 28.1(9)
C3A C2A C7A N1A -154.9(8)
C7A N1A C8A C9A 179.4(8)
Cu1A N1A C8A C9A 49.5(10)
N1A C8A C9A C10A -64.6(12)
C8A C9A C10A N2A 68.6(11)
C11A N2A C10A C9A 171.7(7)
Cu1A N2A C10A C9A -55.5(9)
C10A N2A C11A C12A -171.1(7)
Cu1A N2A C11A C12A 56.1(8)
N2A C11A C12A C13A -72.3(10)
C14A N3A C13A C12A 175.8(7)
Cu1A N3A C13A C12A -55.5(8)
C11A C12A C13A N3A 71.4(10)
C1A C6A C14A N3A -26.8(8)
C5A C6A C14A N3A 157.2(7)
C13A N3A C14A C6A 164.0(6)
Cu1A N3A C14A C6A 32.8(7)
C1C Cu1C N1C C8C -150.6(7)
N3C Cu1C N1C C8C 161.0(8)
N2C Cu1C N1C C8C 38.5(7)
I1C Cu1C N1C C8C -57.2(7)
C1C Cu1C N1C C7C -16.3(6)
N3C Cu1C N1C C7C -64.7(10)
N2C Cu1C N1C C7C 172.8(6)
I1C Cu1C N1C C7C 77.1(6)
N3C Cu1C C1C C6C -9.4(6)
N1C Cu1C C1C C6C -170.9(6)
N2C Cu1C C1C C6C -96(2)
I1C Cu1C C1C C6C 88.1(6)
N3C Cu1C C1C C2C 167.4(6)
N1C Cu1C C1C C2C 5.9(6)
N2C Cu1C C1C C2C 81(2)
I1C Cu1C C1C C2C -95.1(6)
C1C Cu1C N2C C11C 114(2)
N3C Cu1C N2C C11C 29.5(7)
N1C Cu1C N2C C11C -171.4(7)
I1C Cu1C N2C C11C -69.3(7)
C1C Cu1C N2C C10C -110(2)
N3C Cu1C N2C C10C 164.7(7)
N1C Cu1C N2C C10C -36.2(7)
I1C Cu1C N2C C10C 65.8(7)
C6C C1C C2C C3C -0.1(12)
Cu1C C1C C2C C3C -176.6(6)
C6C C1C C2C C7C -177.3(8)
Cu1C C1C C2C C7C 6.2(10)
C1C Cu1C N3C C14C 22.8(7)
N1C Cu1C N3C C14C 71.3(11)
N2C Cu1C N3C C14C -166.7(7)
I1C Cu1C N3C C14C -71.0(7)
C1C Cu1C N3C C13C 157.6(8)
N1C Cu1C N3C C13C -153.9(8)
N2C Cu1C N3C C13C -31.9(8)
I1C Cu1C N3C C13C 63.8(8)
C1C C2C C3C C4C -0.1(14)
C7C C2C C3C C4C 176.7(10)
C2C C3C C4C C5C 0.6(19)
C3C C4C C5C C6C -1(2)
C2C C1C C6C C5C -0.2(12)
Cu1C C1C C6C C5C 176.3(6)
C2C C1C C6C C14C 177.8(8)
Cu1C C1C C6C C14C -5.7(10)
C4C C5C C6C C1C 0.7(15)
C4C C5C C6C C14C -176.9(11)
C1C C2C C7C N1C -18.6(11)
C3C C2C C7C N1C 164.6(8)
C8C N1C C7C C2C 158.0(7)
Cu1C N1C C7C C2C 22.6(9)
C7C N1C C8C C9C 169.6(9)
Cu1C N1C C8C C9C -56.4(11)
N1C C8C C9C C10C 67.8(12)
C8C C9C C10C N2C -66.0(13)
C11C N2C C10C C9C -169.3(9)
Cu1C N2C C10C C9C 52.4(11)
C10C N2C C11C C12C 175.0(11)
Cu1C N2C C11C C12C -47.6(13)
N2C C11C C12C C13C 65.6(15)
C14C N3C C13C C12C -173.2(10)
Cu1C N3C C13C C12C 52.2(12)
C11C C12C C13C N3C -68.1(14)
C13C N3C C14C C6C -166.5(8)
Cu1C N3C C14C C6C -29.9(9)
C1C C6C C14C N3C 22.7(10)
C5C C6C C14C N3C -159.7(9)
